data_2230697
loop_
_publ_author_name
'Kobrsi, Issam'
'Bassioni, Ghada'

_publ_section_title
;
 Bis(\m-5-diisopropylamino-1,2,3,4-tetrazolido-\k^2^<i>N</i>^2^:<i>N</i>^3^)bis[(triisopropylphosphane)copper(I)]
;
_journal_coeditor_code HP2003
_journal_issue 7
_journal_name_full 'Acta Crystallographica Section E'
_journal_page_first m975
_journal_page_last m976
_journal_paper_doi 10.1107/S1600536811022719
_journal_volume 67
_journal_year 2011
_chemical_formula_iupac '[Cu2 (C7 H14 N5)2 (C9 H21 P)2]'
_chemical_formula_moiety 'C32 H70 Cu2 N10 P2'
_chemical_formula_sum 'C32 H70 Cu2 N10 P2'
_chemical_formula_weight 784.02
_chemical_name_systematic
;
Bis(\m-5-diisopropylamino-1,2,3,4-tetrazolido-
\k^2^<i>N</i>^2^:<i>N</i>^3^)bis[(triisopropylphosphane)copper(I)]
;
_space_group_IT_number 2
_symmetry_cell_setting triclinic
_symmetry_space_group_name_Hall '-P 1'
_symmetry_space_group_name_H-M 'P -1'
_atom_sites_solution_hydrogens geom
_atom_sites_solution_primary direct
_atom_sites_solution_secondary difmap
_cell_angle_alpha 94.273(2)
_cell_angle_beta 96.993(2)
_cell_angle_gamma 93.548(2)
_cell_formula_units_Z 1
_cell_length_a 7.3573(6)
_cell_length_b 10.8987(8)
_cell_length_c 12.7134(9)
_cell_measurement_reflns_used 8161
_cell_measurement_temperature 100(2)
_cell_measurement_theta_max 28.2
_cell_measurement_theta_min 2.8
_cell_volume 1006.43(13)
_computing_cell_refinement 'SAINT-Plus (Bruker, 2005)'
_computing_data_collection 'APEX2 (Bruker, 2005)'
_computing_data_reduction 'SAINT-Plus (Bruker, 2005)'
_computing_molecular_graphics 'SHELXTL-Plus (Sheldrick, 2008)'
_computing_publication_material 'SHELXTL-Plus (Sheldrick, 2008)'
_computing_structure_refinement 'SHELXL97 (Sheldrick, 2008)'
_computing_structure_solution 'SHELXS97 (Sheldrick, 2008)'
_diffrn_ambient_temperature 100(2)
_diffrn_measured_fraction_theta_full 0.946
_diffrn_measured_fraction_theta_max 0.946
_diffrn_measurement_device_type 'Bruker APEXII'
_diffrn_measurement_method 'Bruker APEX2'
_diffrn_radiation_monochromator graphite
_diffrn_radiation_source 'fine-focus sealed tube'
_diffrn_radiation_type MoK\a
_diffrn_radiation_wavelength 0.71073
_diffrn_reflns_av_R_equivalents 0.0420
_diffrn_reflns_av_sigmaI/netI 0.0320
_diffrn_reflns_limit_h_max 9
_diffrn_reflns_limit_h_min -9
_diffrn_reflns_limit_k_max 14
_diffrn_reflns_limit_k_min -14
_diffrn_reflns_limit_l_max 16
_diffrn_reflns_limit_l_min 0
_diffrn_reflns_number 17280
_diffrn_reflns_reduction_process
;
;
_diffrn_reflns_theta_full 28.23
_diffrn_reflns_theta_max 28.23
_diffrn_reflns_theta_min 3.05
_exptl_absorpt_coefficient_mu 1.171
_exptl_absorpt_correction_T_max 0.7910
_exptl_absorpt_correction_T_min 0.6745
_exptl_absorpt_correction_type multi-scan
_exptl_absorpt_process_details '(SADABS; Bruker, 2005)'
_exptl_crystal_colour colorless
_exptl_crystal_density_diffrn 1.294
_exptl_crystal_density_method 'Not Measured'
_exptl_crystal_description fragment
_exptl_crystal_F_000 420
_exptl_crystal_size_max 0.37
_exptl_crystal_size_mid 0.28
_exptl_crystal_size_min 0.21
_refine_diff_density_max 0.703
_refine_diff_density_min -0.419
_refine_ls_extinction_method none
_refine_ls_goodness_of_fit_ref 1.049
_refine_ls_hydrogen_treatment constr
_refine_ls_matrix_type full
_refine_ls_number_parameters 218
_refine_ls_number_reflns 4689
_refine_ls_number_restraints 0
_refine_ls_restrained_S_all 1.049
_refine_ls_R_factor_all 0.0323
_refine_ls_R_factor_gt 0.0294
_refine_ls_shift/su_max 0.001
_refine_ls_shift/su_mean 0.000
_refine_ls_structure_factor_coef Fsqd
_refine_ls_weighting_details 'calc w=1/[\s^2^(Fo^2^)+(0.0402P)^2^+0.4118P] where P=(Fo^2^+2Fc^2^)/3'
_refine_ls_weighting_scheme calc
_refine_ls_wR_factor_gt 0.0769
_refine_ls_wR_factor_ref 0.0786
_reflns_number_gt 4336
_reflns_number_total 4689
_reflns_threshold_expression I>2\s(I)
_cod_data_source_file hp2003.cif
_cod_data_source_block I
_cod_database_code 2230697
_cod_database_fobs_code 2230697

loop_
_symmetry_equiv_pos_site_id
_symmetry_equiv_pos_as_xyz
1 x,y,z
2 -x,-y,-z

loop_
_atom_site_aniso_label
_atom_site_aniso_U_11
_atom_site_aniso_U_22
_atom_site_aniso_U_33
_atom_site_aniso_U_12
_atom_site_aniso_U_13
_atom_site_aniso_U_23
Cu1 0.02020(10) 0.01770(10) 0.01380(10) 0.00750(10) -0.00310(10) -0.00100(10)
P1 0.0195(2) 0.0181(2) 0.0149(2) 0.00600(10) -0.00310(10) 0.00070(10)
N1 0.0288(7) 0.0237(7) 0.0147(6) 0.0109(5) -0.0040(5) -0.0037(5)
N2 0.0243(6) 0.0209(7) 0.0150(5) 0.0076(5) -0.0023(4) -0.0015(5)
N3 0.0225(6) 0.0214(7) 0.0153(6) 0.0070(5) -0.0014(4) -0.0024(5)
N4 0.0302(7) 0.0263(7) 0.0158(6) 0.0133(5) -0.0039(5) -0.0042(5)
N5 0.0422(8) 0.0316(8) 0.0179(6) 0.0223(6) -0.0099(6) -0.0082(6)
C1 0.0266(7) 0.0243(8) 0.0175(7) 0.0105(6) -0.0033(5) -0.0021(6)
C2 0.0309(8) 0.0226(8) 0.0176(7) 0.0116(6) 0.0002(6) -0.0031(6)
C3 0.0348(9) 0.0294(9) 0.0275(8) 0.0085(7) 0.0046(7) 0.0028(7)
C4 0.0366(9) 0.0285(9) 0.0295(8) 0.0031(7) 0.0058(7) -0.0022(7)
C5 0.0477(10) 0.0324(10) 0.0223(8) 0.0216(8) -0.0142(7) -0.0080(7)
C6 0.0295(8) 0.0473(12) 0.0243(8) 0.0077(8) -0.0017(6) 0.0003(8)
C7 0.0697(15) 0.0431(13) 0.0551(14) -0.0126(11) -0.0350(12) 0.0262(11)
C8 0.0310(8) 0.0216(8) 0.0186(7) 0.0077(6) -0.0087(6) -0.0002(6)
C9 0.0390(9) 0.0245(9) 0.0319(9) 0.0043(7) -0.0131(7) -0.0039(7)
C10 0.0497(10) 0.0301(10) 0.0178(7) 0.0138(8) 0.0008(7) 0.0009(7)
C11 0.0234(7) 0.0193(7) 0.0248(7) 0.0056(6) -0.0015(6) 0.0016(6)
C12 0.0301(8) 0.0206(8) 0.0280(8) 0.0069(6) -0.0038(6) 0.0041(6)
C13 0.0355(9) 0.0228(9) 0.0320(9) 0.0012(7) -0.0108(7) -0.0006(7)
C14 0.0231(7) 0.0303(9) 0.0252(8) 0.0057(6) 0.0005(6) 0.0047(7)
C15 0.0213(7) 0.0355(10) 0.0344(9) 0.0079(7) 0.0012(6) 0.0089(7)
C16 0.0294(8) 0.0539(13) 0.0250(8) 0.0029(8) 0.0058(7) 0.0023(8)

loop_
_atom_site_type_symbol
_atom_site_label
_atom_site_fract_x
_atom_site_fract_y
_atom_site_fract_z
_atom_site_U_iso_or_equiv
_atom_site_thermal_displace_type
_atom_site_calc_flag
_atom_site_refinement_flags
_atom_site_occupancy
Cu Cu1 0.17941(2) 0.40943(2) 0.063570(10) 0.01750(10) Uani . . 1.000
P P1 0.40113(5) 0.30668(4) 0.13812(3) 0.01780(10) Uani . . 1.000
N N1 0.11874(19) 0.59579(13) 0.23257(10) 0.0229(4) Uani . . 1.000
N N2 0.06116(17) 0.54829(13) 0.13256(10) 0.0204(3) Uani . . 1.000
N N3 0.05711(17) 0.38081(13) -0.08583(10) 0.0200(4) Uani . . 1.000
N N4 0.08031(19) 0.28290(13) -0.15304(10) 0.0245(4) Uani . . 1.000
N N5 0.0599(2) 0.78110(15) 0.33143(11) 0.0314(4) Uani . . 1.000
C C1 0.0307(2) 0.69968(15) 0.24179(12) 0.0231(4) Uani . . 1.000
C C2 -0.0740(2) 0.87242(15) 0.35075(12) 0.0238(4) Uani . . 1.000
C C3 -0.0506(2) 0.98014(17) 0.28292(14) 0.0302(5) Uani . . 1.000
C C4 -0.2723(2) 0.81977(18) 0.33976(14) 0.0316(5) Uani . . 1.000
C C5 0.1839(3) 0.74562(18) 0.42230(14) 0.0354(5) Uani . . 1.000
C C6 0.2998(2) 0.8553(2) 0.47853(14) 0.0341(5) Uani . . 1.000
C C7 0.0810(4) 0.6751(2) 0.4980(2) 0.0591(8) Uani . . 1.000
C C8 0.4926(2) 0.36010(15) 0.27701(12) 0.0246(4) Uani . . 1.000
C C9 0.5791(3) 0.49258(17) 0.28358(15) 0.0335(5) Uani . . 1.000
C C10 0.3424(3) 0.35205(18) 0.34983(13) 0.0324(5) Uani . . 1.000
C C11 0.3136(2) 0.14523(15) 0.14860(13) 0.0227(4) Uani . . 1.000
C C12 0.4392(2) 0.06264(16) 0.21261(14) 0.0265(5) Uani . . 1.000
C C13 0.2369(3) 0.07915(17) 0.04102(14) 0.0315(5) Uani . . 1.000
C C14 0.6088(2) 0.31413(17) 0.06842(13) 0.0261(5) Uani . . 1.000
C C15 0.7777(2) 0.25545(18) 0.11955(15) 0.0300(5) Uani . . 1.000
C C16 0.5643(2) 0.2698(2) -0.04897(14) 0.0360(6) Uani . . 1.000
H H2 -0.04210 0.90660 0.42640 0.0290 Uiso calc R 1.000
H H3A -0.07590 0.95060 0.20750 0.0450 Uiso calc R 1.000
H H3B 0.07550 1.01720 0.29820 0.0450 Uiso calc R 1.000
H H3C -0.13640 1.04200 0.29930 0.0450 Uiso calc R 1.000
H H4A -0.28240 0.75290 0.38670 0.0470 Uiso calc R 1.000
H H4B -0.31160 0.78760 0.26590 0.0470 Uiso calc R 1.000
H H4C -0.35080 0.88490 0.35960 0.0470 Uiso calc R 1.000
H H5 0.26960 0.68830 0.39280 0.0420 Uiso calc R 1.000
H H6A 0.22370 0.90680 0.51910 0.0510 Uiso calc R 1.000
H H6B 0.35190 0.90370 0.42600 0.0510 Uiso calc R 1.000
H H6C 0.39940 0.82690 0.52710 0.0510 Uiso calc R 1.000
H H7A 0.00340 0.60680 0.45800 0.0890 Uiso calc R 1.000
H H7B 0.00410 0.73060 0.53400 0.0890 Uiso calc R 1.000
H H7C 0.16930 0.64230 0.55100 0.0890 Uiso calc R 1.000
H H8 0.59030 0.30530 0.30200 0.0290 Uiso calc R 1.000
H H9A 0.62420 0.52010 0.35780 0.0500 Uiso calc R 1.000
H H9B 0.48670 0.54700 0.25600 0.0500 Uiso calc R 1.000
H H9C 0.68160 0.49530 0.24110 0.0500 Uiso calc R 1.000
H H10A 0.24340 0.40320 0.32520 0.0490 Uiso calc R 1.000
H H10B 0.39400 0.38160 0.42270 0.0490 Uiso calc R 1.000
H H10C 0.29350 0.26620 0.34840 0.0490 Uiso calc R 1.000
H H11 0.20500 0.15240 0.18830 0.0270 Uiso calc R 1.000
H H12A 0.54300 0.04410 0.17400 0.0400 Uiso calc R 1.000
H H12B 0.36980 -0.01440 0.22250 0.0400 Uiso calc R 1.000
H H12C 0.48510 0.10550 0.28220 0.0400 Uiso calc R 1.000
H H13A 0.16230 0.00450 0.05180 0.0470 Uiso calc R 1.000
H H13B 0.33840 0.05640 0.00200 0.0470 Uiso calc R 1.000
H H13C 0.16050 0.13400 0.00010 0.0470 Uiso calc R 1.000
H H14 0.64690 0.40400 0.06980 0.0310 Uiso calc R 1.000
H H15A 0.88080 0.27150 0.07930 0.0450 Uiso calc R 1.000
H H15B 0.75040 0.16620 0.11910 0.0450 Uiso calc R 1.000
H H15C 0.80990 0.29100 0.19310 0.0450 Uiso calc R 1.000
H H16A 0.54690 0.17950 -0.05660 0.0540 Uiso calc R 1.000
H H16B 0.66580 0.29660 -0.08710 0.0540 Uiso calc R 1.000
H H16C 0.45150 0.30470 -0.07870 0.0540 Uiso calc R 1.000

loop_
_atom_type_symbol
_atom_type_description
_atom_type_scat_dispersion_real
_atom_type_scat_dispersion_imag
_atom_type_scat_source
P P 0.1023 0.0942 'International Tables Vol C Tables 4.2.6.8 and 6.1.1.4'
N N 0.0061 0.0033 'International Tables Vol C Tables 4.2.6.8 and 6.1.1.4'
Cu Cu 0.3201 1.2651 'International Tables Vol C Tables 4.2.6.8 and 6.1.1.4'
H H 0.0000 0.0000 'International Tables Vol C Tables 4.2.6.8 and 6.1.1.4'
C C 0.0033 0.0016 'International Tables Vol C Tables 4.2.6.8 and 6.1.1.4'

loop_
_geom_angle_atom_site_label_1
_geom_angle_atom_site_label_2
_geom_angle_atom_site_label_3
_geom_angle_site_symmetry_1
_geom_angle_site_symmetry_2
_geom_angle_site_symmetry_3
_geom_angle
_geom_angle_publ_flag
P1 Cu1 N2 . . . 126.53(4) yes
P1 Cu1 N3 . . . 126.52(4) yes
N2 Cu1 N3 . . . 106.96(5) yes
Cu1 P1 C8 . . . 116.09(5) no
Cu1 P1 C11 . . . 109.53(5) no
Cu1 P1 C14 . . . 112.78(6) no
C8 P1 C11 . . . 103.02(7) no
C8 P1 C14 . . . 103.05(7) no
C11 P1 C14 . . . 111.91(8) no
N2 N1 C1 . . . 103.91(12) no
Cu1 N2 N1 . . . 122.29(10) no
Cu1 N2 N3 . . 2_565 126.91(10) no
N1 N2 N3 . . 2_565 109.86(13) no
Cu1 N3 N4 . . . 124.44(10) no
Cu1 N3 N2 . . 2_565 125.54(10) no
N2 N3 N4 2_565 . . 110.00(12) no
N3 N4 C1 . . 2_565 103.64(13) no
C1 N5 C2 . . . 120.27(13) no
C1 N5 C5 . . . 117.08(15) no
C2 N5 C5 . . . 118.88(14) no
N1 C1 N5 . . . 122.80(14) no
N1 C1 N4 . . 2_565 112.59(14) no
N4 C1 N5 2_565 . . 124.55(15) no
N5 C2 C3 . . . 110.45(13) no
N5 C2 C4 . . . 114.69(14) no
C3 C2 C4 . . . 112.02(13) no
N5 C5 C6 . . . 111.51(16) no
N5 C5 C7 . . . 111.98(19) no
C6 C5 C7 . . . 112.07(16) no
P1 C8 C9 . . . 110.57(11) no
P1 C8 C10 . . . 111.09(11) no
C9 C8 C10 . . . 110.22(14) no
P1 C11 C12 . . . 117.76(11) no
P1 C11 C13 . . . 112.62(12) no
C12 C11 C13 . . . 110.39(14) no
P1 C14 C15 . . . 117.04(12) no
P1 C14 C16 . . . 111.77(11) no
C15 C14 C16 . . . 111.12(14) no
N5 C2 H2 . . . 106.00 no
C3 C2 H2 . . . 106.00 no
C4 C2 H2 . . . 106.00 no
C2 C3 H3A . . . 109.00 no
C2 C3 H3B . . . 109.00 no
C2 C3 H3C . . . 109.00 no
H3A C3 H3B . . . 109.00 no
H3A C3 H3C . . . 109.00 no
H3B C3 H3C . . . 110.00 no
C2 C4 H4A . . . 109.00 no
C2 C4 H4B . . . 109.00 no
C2 C4 H4C . . . 109.00 no
H4A C4 H4B . . . 110.00 no
H4A C4 H4C . . . 109.00 no
H4B C4 H4C . . . 109.00 no
N5 C5 H5 . . . 107.00 no
C6 C5 H5 . . . 107.00 no
C7 C5 H5 . . . 107.00 no
C5 C6 H6A . . . 110.00 no
C5 C6 H6B . . . 109.00 no
C5 C6 H6C . . . 109.00 no
H6A C6 H6B . . . 109.00 no
H6A C6 H6C . . . 109.00 no
H6B C6 H6C . . . 109.00 no
C5 C7 H7A . . . 110.00 no
C5 C7 H7B . . . 110.00 no
C5 C7 H7C . . . 109.00 no
H7A C7 H7B . . . 109.00 no
H7A C7 H7C . . . 109.00 no
H7B C7 H7C . . . 109.00 no
P1 C8 H8 . . . 108.00 no
C9 C8 H8 . . . 108.00 no
C10 C8 H8 . . . 108.00 no
C8 C9 H9A . . . 110.00 no
C8 C9 H9B . . . 109.00 no
C8 C9 H9C . . . 109.00 no
H9A C9 H9B . . . 109.00 no
H9A C9 H9C . . . 109.00 no
H9B C9 H9C . . . 109.00 no
C8 C10 H10A . . . 109.00 no
C8 C10 H10B . . . 109.00 no
C8 C10 H10C . . . 109.00 no
H10A C10 H10B . . . 109.00 no
H10A C10 H10C . . . 109.00 no
H10B C10 H10C . . . 109.00 no
P1 C11 H11 . . . 105.00 no
C12 C11 H11 . . . 105.00 no
C13 C11 H11 . . . 105.00 no
C11 C12 H12A . . . 109.00 no
C11 C12 H12B . . . 109.00 no
C11 C12 H12C . . . 109.00 no
H12A C12 H12B . . . 109.00 no
H12A C12 H12C . . . 109.00 no
H12B C12 H12C . . . 109.00 no
C11 C13 H13A . . . 109.00 no
C11 C13 H13B . . . 110.00 no
C11 C13 H13C . . . 109.00 no
H13A C13 H13B . . . 109.00 no
H13A C13 H13C . . . 109.00 no
H13B C13 H13C . . . 109.00 no
P1 C14 H14 . . . 105.00 no
C15 C14 H14 . . . 105.00 no
C16 C14 H14 . . . 105.00 no
C14 C15 H15A . . . 109.00 no
C14 C15 H15B . . . 109.00 no
C14 C15 H15C . . . 109.00 no
H15A C15 H15B . . . 110.00 no
H15A C15 H15C . . . 110.00 no
H15B C15 H15C . . . 109.00 no
C14 C16 H16A . . . 109.00 no
C14 C16 H16B . . . 109.00 no
C14 C16 H16C . . . 109.00 no
H16A C16 H16B . . . 109.00 no
H16A C16 H16C . . . 109.00 no
H16B C16 H16C . . . 110.00 no

loop_
_geom_bond_atom_site_label_1
_geom_bond_atom_site_label_2
_geom_bond_site_symmetry_1
_geom_bond_site_symmetry_2
_geom_bond_distance
_geom_bond_publ_flag
Cu1 P1 . . 2.1957(5) yes
Cu1 N2 . . 1.9919(14) yes
Cu1 N3 . . 1.9938(13) yes
P1 C8 . . 1.8490(16) no
P1 C11 . . 1.8559(17) no
P1 C14 . . 1.8578(16) no
N1 N2 . . 1.3445(18) no
N1 C1 . . 1.343(2) no
N2 N3 . 2_565 1.3164(19) no
N3 N4 . . 1.3491(19) no
N4 C1 . 2_565 1.343(2) no
N5 C1 . . 1.378(2) no
N5 C2 . . 1.472(2) no
N5 C5 . . 1.473(2) no
C2 C3 . . 1.521(2) no
C2 C4 . . 1.521(2) no
C5 C6 . . 1.505(3) no
C5 C7 . . 1.519(3) no
C8 C9 . . 1.534(3) no
C8 C10 . . 1.528(3) no
C11 C12 . . 1.535(2) no
C11 C13 . . 1.524(2) no
C14 C15 . . 1.530(2) no
C14 C16 . . 1.524(2) no
C2 H2 . . 1.0000 no
C3 H3A . . 0.9800 no
C3 H3B . . 0.9800 no
C3 H3C . . 0.9800 no
C4 H4A . . 0.9800 no
C4 H4B . . 0.9800 no
C4 H4C . . 0.9800 no
C5 H5 . . 1.0000 no
C6 H6A . . 0.9800 no
C6 H6B . . 0.9800 no
C6 H6C . . 0.9800 no
C7 H7A . . 0.9800 no
C7 H7B . . 0.9800 no
C7 H7C . . 0.9800 no
C8 H8 . . 1.0000 no
C9 H9A . . 0.9800 no
C9 H9B . . 0.9800 no
C9 H9C . . 0.9800 no
C10 H10A . . 0.9800 no
C10 H10B . . 0.9800 no
C10 H10C . . 0.9800 no
C11 H11 . . 1.0000 no
C12 H12A . . 0.9800 no
C12 H12B . . 0.9800 no
C12 H12C . . 0.9800 no
C13 H13A . . 0.9800 no
C13 H13B . . 0.9800 no
C13 H13C . . 0.9800 no
C14 H14 . . 1.0000 no
C15 H15A . . 0.9800 no
C15 H15B . . 0.9800 no
C15 H15C . . 0.9800 no
C16 H16A . . 0.9800 no
C16 H16B . . 0.9800 no
C16 H16C . . 0.9800 no

loop_
_geom_contact_atom_site_label_1
_geom_contact_atom_site_label_2
_geom_contact_distance
_geom_contact_site_symmetry_1
_geom_contact_site_symmetry_2
_geom_contact_publ_flag
Cu1 H15A 2.6200 . 1_455 no
N1 N4 2.235(2) . 2_565 no
N2 N3 3.2030(19) . . no
N2 N4 2.184(2) . 2_565 no
N3 N2 3.2030(19) . . no
N3 N1 2.1779(18) . 2_565 no
N4 C4 3.082(2) . 2_565 no
N4 C3 3.182(2) . 2_565 no
N4 N1 2.235(2) . 2_565 no
N1 H10A 2.6400 . . no
N1 H9B 2.7800 . . no
N1 H5 2.3200 . . no
N1 H16B 2.8500 . 2_665 no
N2 H16B 2.6900 . 2_665 no
N3 H15A 2.8900 . 1_455 no
N4 H13C 2.6600 . . no
N4 H16C 2.7700 . . no
N4 H3A 2.5800 . 2_565 no
N4 H4B 2.4800 . 2_565 no
C3 N4 3.182(2) . 2_565 no
C4 N4 3.082(2) . 2_565 no
C12 C15 3.530(2) . . no
C13 C16 3.440(3) . . no
C15 C12 3.530(2) . . no
C16 C13 3.440(3) . . no
C1 H7A 3.0200 . . no
C1 H4B 2.7900 . . no
C1 H3A 2.9400 . . no
C2 H7B 2.9100 . . no
C2 H6A 2.8600 . . no
C3 H11 2.9900 . 1_565 no
C6 H2 2.6300 . . no
C7 H2 2.9000 . . no
C7 H4A 3.0700 . . no
C8 H15C 2.8000 . . no
C8 H12C 2.7800 . . no
C9 H14 2.9300 . . no
C9 H15C 3.1000 . . no
C9 H4A 3.0900 . 1_655 no
C10 H11 2.9200 . . no
C10 H12C 3.0500 . . no
C11 H3B 3.0900 . 1_545 no
C11 H10C 2.8000 . . no
C12 H3B 3.0400 . 1_545 no
C12 H15B 2.9100 . . no
C12 H10C 3.0400 . . no
C12 H8 2.9000 . . no
C13 H13A 3.0800 . 2_555 no
C13 H16A 2.9200 . . no
C14 H9C 2.8200 . . no
C15 H8 2.8700 . . no
C15 H12A 2.9700 . . no
C16 H13B 2.9300 . . no
H2 C6 2.6300 . . no
H2 C7 2.9000 . . no
H2 H6A 2.1600 . . no
H2 H7B 2.4500 . . no
H2 H6A 2.6000 . 2_576 no
H3A C1 2.9400 . . no
H3A N4 2.5800 . 2_565 no
H3B C11 3.0900 . 1_565 no
H3B C12 3.0400 . 1_565 no
H3B H11 2.3400 . 1_565 no
H3B H12B 2.5100 . 1_565 no
H3C H4C 2.4800 . . no
H3C H6A 2.5000 . 2_576 no
H4A C7 3.0700 . . no
H4A C9 3.0900 . 1_455 no
H4A H9A 2.5700 . 1_455 no
H4B C1 2.7900 . . no
H4B N4 2.4800 . 2_565 no
H4B H16C 2.5800 . 2_565 no
H4C H3C 2.4800 . . no
H4C H6B 2.4500 . 1_455 no
H5 N1 2.3200 . . no
H6A C2 2.8600 . . no
H6A H2 2.1600 . . no
H6A H7B 2.4700 . . no
H6A H2 2.6000 . 2_576 no
H6A H3C 2.5000 . 2_576 no
H6B H4C 2.4500 . 1_655 no
H6C H12C 2.5100 . 2_666 no
H7A C1 3.0200 . . no
H7B C2 2.9100 . . no
H7B H2 2.4500 . . no
H7B H6A 2.4700 . . no
H7C H8 2.4200 . 2_666 no
H8 C12 2.9000 . . no
H8 C15 2.8700 . . no
H8 H12C 2.2500 . . no
H8 H15C 2.2600 . . no
H8 H7C 2.4200 . 2_666 no
H9A H4A 2.5700 . 1_655 no
H9A H10B 2.4600 . . no
H9B N1 2.7800 . . no
H9B H10A 2.5800 . . no
H9C C14 2.8200 . . no
H9C H14 2.3000 . . no
H9C H15C 2.5300 . . no
H10A N1 2.6400 . . no
H10A H9B 2.5800 . . no
H10B H9A 2.4600 . . no
H10C C11 2.8000 . . no
H10C C12 3.0400 . . no
H10C H11 2.3000 . . no
H10C H12C 2.4800 . . no
H11 C3 2.9900 . 1_545 no
H11 C10 2.9200 . . no
H11 H3B 2.3400 . 1_545 no
H11 H10C 2.3000 . . no
H12A C15 2.9700 . . no
H12A H13B 2.5200 . . no
H12A H15B 2.1800 . . no
H12B H3B 2.5100 . 1_545 no
H12B H13A 2.5300 . . no
H12C C8 2.7800 . . no
H12C C10 3.0500 . . no
H12C H8 2.2500 . . no
H12C H10C 2.4800 . . no
H12C H6C 2.5100 . 2_666 no
H13A H12B 2.5300 . . no
H13A C13 3.0800 . 2_555 no
H13A H13A 2.5800 . 2_555 no
H13B C16 2.9300 . . no
H13B H12A 2.5200 . . no
H13B H16A 2.2100 . . no
H13C N4 2.6600 . . no
H14 C9 2.9300 . . no
H14 H9C 2.3000 . . no
H15A Cu1 2.6200 . 1_655 no
H15A N3 2.8900 . 1_655 no
H15A H16B 2.5300 . . no
H15B C12 2.9100 . . no
H15B H12A 2.1800 . . no
H15B H16A 2.5500 . . no
H15C C8 2.8000 . . no
H15C C9 3.1000 . . no
H15C H8 2.2600 . . no
H15C H9C 2.5300 . . no
H16A C13 2.9200 . . no
H16A H13B 2.2100 . . no
H16A H15B 2.5500 . . no
H16B H15A 2.5300 . . no
H16B N1 2.8500 . 2_665 no
H16B N2 2.6900 . 2_665 no
H16C N4 2.7700 . . no
H16C H4B 2.5800 . 2_565 no

loop_
_geom_hbond_atom_site_label_D
_geom_hbond_atom_site_label_H
_geom_hbond_atom_site_label_A
_geom_hbond_site_symmetry_A
_geom_hbond_distance_DH
_geom_hbond_distance_HA
_geom_hbond_distance_DA
_geom_hbond_angle_DHA
_geom_hbond_publ_flag
C3 H3A N4 2_565 0.98 2.58 3.182(2) 119 yes
C4 H4B N4 2_565 0.98 2.48 3.082(2) 120 yes
C5 H5 N1 . 1.00 2.32 2.784(2) 107 yes

loop_
_geom_torsion_atom_site_label_1
_geom_torsion_atom_site_label_2
_geom_torsion_atom_site_label_3
_geom_torsion_atom_site_label_4
_geom_torsion_site_symmetry_1
_geom_torsion_site_symmetry_2
_geom_torsion_site_symmetry_3
_geom_torsion_site_symmetry_4
_geom_torsion
_geom_torsion_publ_flag
N2 Cu1 P1 C8 . . . . -2.92(8) no
N2 Cu1 P1 C11 . . . . 113.17(7) no
N2 Cu1 P1 C14 . . . . -121.49(8) no
N3 Cu1 P1 C8 . . . . 177.48(7) no
N3 Cu1 P1 C11 . . . . -66.43(7) no
N3 Cu1 P1 C14 . . . . 58.91(8) no
P1 Cu1 N2 N1 . . . . 4.13(14) no
P1 Cu1 N2 N3 . . . 2_565 171.90(10) no
N3 Cu1 N2 N1 . . . . -176.21(11) no
N3 Cu1 N2 N3 . . . 2_565 -8.43(14) no
P1 Cu1 N3 N4 . . . . 9.97(14) no
P1 Cu1 N3 N2 . . . 2_565 -172.05(10) no
N2 Cu1 N3 N4 . . . . -169.69(12) no
N2 Cu1 N3 N2 . . . 2_565 8.29(14) no
Cu1 P1 C8 C9 . . . . -62.53(13) no
Cu1 P1 C8 C10 . . . . 60.18(13) no
C11 P1 C8 C9 . . . . 177.79(12) no
C11 P1 C8 C10 . . . . -59.51(13) no
C14 P1 C8 C9 . . . . 61.25(14) no
C14 P1 C8 C10 . . . . -176.04(12) no
Cu1 P1 C11 C12 . . . . -171.57(10) no
Cu1 P1 C11 C13 . . . . 58.21(13) no
C8 P1 C11 C12 . . . . -47.46(13) no
C8 P1 C11 C13 . . . . -177.68(12) no
C14 P1 C11 C12 . . . . 62.59(14) no
C14 P1 C11 C13 . . . . -67.63(14) no
Cu1 P1 C14 C15 . . . . 174.64(11) no
Cu1 P1 C14 C16 . . . . -55.61(14) no
C8 P1 C14 C15 . . . . 48.70(15) no
C8 P1 C14 C16 . . . . 178.45(13) no
C11 P1 C14 C15 . . . . -61.33(15) no
C11 P1 C14 C16 . . . . 68.43(15) no
C1 N1 N2 Cu1 . . . . 168.56(10) no
C1 N1 N2 N3 . . . 2_565 -1.07(16) no
N2 N1 C1 N5 . . . . -176.03(14) no
N2 N1 C1 N4 . . . 2_565 1.06(18) no
Cu1 N2 N3 Cu1 . . 2_565 2_565 9.93(19) no
Cu1 N2 N3 N4 . . 2_565 2_565 -168.30(10) no
N1 N2 N3 Cu1 . . 2_565 2_565 178.95(10) no
N1 N2 N3 N4 . . 2_565 2_565 0.73(17) no
Cu1 N3 N4 C1 . . . 2_565 178.31(10) no
N2 N3 N4 C1 2_565 . . 2_565 0.06(16) no
N3 N4 C1 N1 . . 2_565 2_565 0.65(17) no
N3 N4 C1 N5 . . 2_565 2_565 -176.39(15) no
C2 N5 C1 N1 . . . . -162.27(15) no
C2 N5 C1 N4 . . . 2_565 21.0(2) no
C5 N5 C1 N1 . . . . -4.4(2) no
C5 N5 C1 N4 . . . 2_565 178.88(16) no
C1 N5 C2 C3 . . . . -78.37(18) no
C1 N5 C2 C4 . . . . 49.4(2) no
C5 N5 C2 C3 . . . . 124.14(16) no
C5 N5 C2 C4 . . . . -108.15(18) no
C1 N5 C5 C6 . . . . 142.57(15) no
C1 N5 C5 C7 . . . . -90.96(19) no
C2 N5 C5 C6 . . . . -59.2(2) no
C2 N5 C5 C7 . . . . 67.3(2) no
